data_7240572
loop_
_publ_author_name
'Liu, Qing'
'Tan, Jing-Yi'
'Zhang, Jian-Yong'
'Zhang, Na'
'Deng, Wei'

_publ_section_title
;
 R-Substituent induced structural diversity, synergistic effect and highly
 selective luminescence sensing for Fe3+ detection by post-synthetically
 modified Cd-MOFs
;
_journal_name_full CrystEngComm
_journal_paper_doi 10.1039/D0CE00476F
_journal_year 2020
_chemical_formula_sum 'C27 H22 Cd N6 O6'
_chemical_formula_weight 638.90
_space_group_crystal_system monoclinic
_space_group_IT_number 15
_space_group_name_Hall '-C 2yc'
_space_group_name_H-M_alt 'C 1 2/c 1'
_atom_sites_solution_hydrogens geom
_audit_creation_method SHELXL-2014/7
_audit_update_record
;
2019-12-19 deposited with the CCDC.	2020-05-13 downloaded from the CCDC.
;
_cell_angle_alpha 90
_cell_angle_beta 96.2450(10)
_cell_angle_gamma 90
_cell_formula_units_Z 8
_cell_length_a 15.9688(12)
_cell_length_b 13.5758(11)
_cell_length_c 24.2054(19)
_cell_measurement_reflns_used 2599
_cell_measurement_temperature 296(2)
_cell_measurement_theta_max 24.95
_cell_measurement_theta_min 2.20
_cell_volume 5216.3(7)
_computing_cell_refinement 'Bruker SMART'
_computing_data_collection 'Bruker SMART'
_computing_data_reduction 'Bruker SAINT'
_computing_structure_refinement 'SHELXL-2014/7 (Sheldrick, 2014)'
_diffrn_ambient_temperature 296(2)
_diffrn_measured_fraction_theta_full 0.999
_diffrn_measured_fraction_theta_max 0.975
_diffrn_measurement_device_type 'CCD area detector'
_diffrn_measurement_method 'phi and omega scans'
_diffrn_radiation_type MoK\a
_diffrn_radiation_wavelength 0.71073
_diffrn_reflns_av_R_equivalents 0.0434
_diffrn_reflns_av_unetI/netI 0.0648
_diffrn_reflns_Laue_measured_fraction_full 0.999
_diffrn_reflns_Laue_measured_fraction_max 0.975
_diffrn_reflns_limit_h_max 20
_diffrn_reflns_limit_h_min -18
_diffrn_reflns_limit_k_max 12
_diffrn_reflns_limit_k_min -17
_diffrn_reflns_limit_l_max 26
_diffrn_reflns_limit_l_min -31
_diffrn_reflns_number 15691
_diffrn_reflns_point_group_measured_fraction_full 0.999
_diffrn_reflns_point_group_measured_fraction_max 0.975
_diffrn_reflns_theta_full 25.242
_diffrn_reflns_theta_max 27.736
_diffrn_reflns_theta_min 2.508
_exptl_absorpt_coefficient_mu 0.892
_exptl_crystal_colour yellow
_exptl_crystal_density_diffrn 1.627
_exptl_crystal_description block
_exptl_crystal_F_000 2576
_exptl_crystal_size_max 0.220
_exptl_crystal_size_mid 0.150
_exptl_crystal_size_min 0.120
_platon_squeeze_details
;
;
_refine_diff_density_max 0.399
_refine_diff_density_min -0.505
_refine_diff_density_rms 0.093
_refine_ls_extinction_method none
_refine_ls_goodness_of_fit_ref 0.826
_refine_ls_hydrogen_treatment constr
_refine_ls_matrix_type full
_refine_ls_number_parameters 343
_refine_ls_number_reflns 5991
_refine_ls_number_restraints 0
_refine_ls_restrained_S_all 0.826
_refine_ls_R_factor_all 0.0773
_refine_ls_R_factor_gt 0.0435
_refine_ls_shift/su_max 0.000
_refine_ls_shift/su_mean 0.000
_refine_ls_structure_factor_coef Fsqd
_refine_ls_weighting_details 'w=1/[\s^2^(Fo^2^)+(0.0811P)^2^+5.3310P] where P=(Fo^2^+2Fc^2^)/3'
_refine_ls_weighting_scheme calc
_refine_ls_wR_factor_gt 0.1106
_refine_ls_wR_factor_ref 0.1263
_reflns_Friedel_coverage 0.000
_reflns_number_gt 3834
_reflns_number_total 5991
_reflns_threshold_expression 'I > 2\s(I)'
_cod_data_source_file d0ce00476f2.cif
_cod_data_source_block 3_CCDC1
_cod_original_sg_symbol_H-M 'C 2/c'
_cod_database_code 7240572
_shelx_shelxl_version_number 2014/7
_shelx_space_group_comment
;
The symmetry employed for this shelxl refinement is uniquely defined
by the following loop, which should always be used as a source of
symmetry information in preference to the above space-group names.
They are only intended as comments.
;
_shelx_estimated_absorpt_t_min 0.828
_shelx_estimated_absorpt_t_max 0.900

loop_
_space_group_symop_operation_xyz
'x, y, z'
'-x, y, -z+1/2'
'x+1/2, y+1/2, z'
'-x+1/2, y+1/2, -z+1/2'
'-x, -y, -z'
'x, -y, z-1/2'
'-x+1/2, -y+1/2, -z'
'x+1/2, -y+1/2, z-1/2'

loop_
_atom_site_label
_atom_site_type_symbol
_atom_site_fract_x
_atom_site_fract_y
_atom_site_fract_z
_atom_site_U_iso_or_equiv
_atom_site_adp_type
_atom_site_occupancy
_atom_site_site_symmetry_order
_atom_site_calc_flag
_atom_site_refinement_flags_posn
_atom_site_refinement_flags_adp
_atom_site_refinement_flags_occupancy
_atom_site_disorder_assembly
_atom_site_disorder_group
Cd1 Cd 0.12940(2) 0.24670(2) 0.02115(2) 0.02514(11) Uani 1 1 d . . . . .
N1 N 0.2079(2) 0.3255(3) 0.09481(14) 0.0324(8) Uani 1 1 d . . . . .
N6 N 0.3448(2) 0.5818(3) 0.22176(14) 0.0348(8) Uani 1 1 d . . . . .
C15 C 0.2986(3) 0.4273(3) 0.18050(16) 0.0300(9) Uani 1 1 d . . . . .
O1 O 0.18242(19) 0.1008(2) 0.05007(13) 0.0410(8) Uani 1 1 d . . . . .
C12 C 0.4324(2) 0.4885(3) 0.30632(16) 0.0310(9) Uani 1 1 d . . . . .
N5 N 0.3902(2) 0.4322(3) 0.26718(14) 0.0372(9) Uani 1 1 d . . . . .
C25 C 0.4813(2) 0.4365(3) 0.35314(16) 0.0301(9) Uani 1 1 d . . . . .
C14 C 0.2558(3) 0.4771(3) 0.13644(17) 0.0417(11) Uani 1 1 d . . . . .
H14A H 0.2567 0.5455 0.1349 0.050 Uiso 1 1 calc R U . . .
N4 N 0.4346(2) 0.5869(3) 0.30634(14) 0.0345(8) Uani 1 1 d . . . . .
C16 C 0.2963(3) 0.3255(3) 0.18099(17) 0.0334(10) Uani 1 1 d . . . . .
H16A H 0.3257 0.2901 0.2097 0.040 Uiso 1 1 calc R U . . .
C1 C 0.2588(3) 0.0825(3) 0.04582(16) 0.0290(9) Uani 1 1 d . . . . .
C26 C 0.5128(3) 0.4869(3) 0.40103(17) 0.0354(10) Uani 1 1 d . . . . .
H26A H 0.5046 0.5545 0.4041 0.042 Uiso 1 1 calc R U . . .
C17 C 0.2496(3) 0.2780(3) 0.13795(18) 0.0333(10) Uani 1 1 d . . . . .
H17A H 0.2467 0.2096 0.1388 0.040 Uiso 1 1 calc R U . . .
C24 C 0.4958(3) 0.3362(3) 0.35060(17) 0.0347(10) Uani 1 1 d . . . . .
H24A H 0.4751 0.3002 0.3194 0.042 Uiso 1 1 calc R U . . .
C10 C 0.3474(3) 0.4845(3) 0.22577(16) 0.0314(9) Uani 1 1 d . . . . .
C2 C 0.2846(2) -0.0244(3) 0.05373(15) 0.0266(8) Uani 1 1 d . . . . .
C13 C 0.2117(3) 0.4229(3) 0.09476(18) 0.0391(11) Uani 1 1 d . . . . .
H13A H 0.1831 0.4566 0.0650 0.047 Uiso 1 1 calc R U . . .
C19 C 0.4302(3) 0.7953(4) 0.30342(18) 0.0377(11) Uani 1 1 d . . . . .
H19A H 0.4595 0.7655 0.3343 0.045 Uiso 1 1 calc R U . . .
C7 C 0.2257(3) -0.0943(3) 0.06561(17) 0.0321(9) Uani 1 1 d . . . . .
H7A H 0.1708 -0.0742 0.0692 0.039 Uiso 1 1 calc R U . . .
C11 C 0.3901(3) 0.6305(3) 0.26289(16) 0.0305(9) Uani 1 1 d . . . . .
C20 C 0.3891(3) 0.7386(3) 0.26101(16) 0.0327(10) Uani 1 1 d . . . . .
N2 N 0.3866(3) 0.9440(3) 0.25575(19) 0.0550(12) Uani 1 1 d . . . . .
C21 C 0.3470(3) 0.7882(4) 0.21573(19) 0.0448(12) Uani 1 1 d . . . . .
H21A H 0.3185 0.7533 0.1865 0.054 Uiso 1 1 calc R U . . .
C22 C 0.3482(4) 0.8895(4) 0.2149(2) 0.0559(14) Uani 1 1 d . . . . .
H22A H 0.3207 0.9216 0.1842 0.067 Uiso 1 1 calc R U . . .
C18 C 0.4267(3) 0.8958(4) 0.2989(2) 0.0468(12) Uani 1 1 d . . . . .
H18A H 0.4541 0.9328 0.3278 0.056 Uiso 1 1 calc R U . . .
O2 O 0.3132(2) 0.1439(2) 0.03614(13) 0.0430(8) Uani 1 1 d . . . . .
C3 C 0.3668(2) -0.0549(3) 0.04760(15) 0.0275(9) Uani 1 1 d . . . . .
H3A H 0.4069 -0.0091 0.0392 0.033 Uiso 1 1 calc R U . . .
C23 C 0.5417(3) 0.2903(3) 0.39515(18) 0.0348(10) Uani 1 1 d . . . . .
H23A H 0.5525 0.2233 0.3927 0.042 Uiso 1 1 calc R U . . .
C27 C 0.5562(3) 0.4351(3) 0.44356(18) 0.0390(11) Uani 1 1 d . . . . .
H27A H 0.5763 0.4690 0.4757 0.047 Uiso 1 1 calc R U . . .
N3 N 0.5711(2) 0.3379(3) 0.44128(13) 0.0315(8) Uani 1 1 d . . . . .
C4 C 0.3885(2) -0.1534(3) 0.05399(15) 0.0273(9) Uani 1 1 d . . . . .
C5 C 0.3286(3) -0.2224(3) 0.06635(17) 0.0292(9) Uani 1 1 d . . . . .
H5A H 0.3437 -0.2883 0.0707 0.035 Uiso 1 1 calc R U . . .
C6 C 0.2463(3) -0.1931(3) 0.07225(17) 0.0309(9) Uani 1 1 d . . . . .
C9 C 0.1803(3) -0.2678(3) 0.0840(2) 0.0450(12) Uani 1 1 d . . . . .
H9A H 0.2053 -0.3321 0.0873 0.067 Uiso 1 1 calc R U . . .
H9B H 0.1580 -0.2510 0.1180 0.067 Uiso 1 1 calc R U . . .
H9C H 0.1356 -0.2677 0.0540 0.067 Uiso 1 1 calc R U . . .
C8 C 0.4759(2) -0.1891(3) 0.04502(16) 0.0284(9) Uani 1 1 d . . . . .
O4 O 0.4965(2) -0.2752(2) 0.05714(14) 0.0428(8) Uani 1 1 d . . . . .
O3 O 0.5242(2) -0.1312(3) 0.02429(18) 0.0637(11) Uani 1 1 d . . . . .

loop_
_atom_site_aniso_label
_atom_site_aniso_U_11
_atom_site_aniso_U_22
_atom_site_aniso_U_33
_atom_site_aniso_U_23
_atom_site_aniso_U_13
_atom_site_aniso_U_12
Cd1 0.02200(16) 0.02132(16) 0.03068(16) -0.00345(14) -0.00366(11) 0.00498(12)
N1 0.0328(19) 0.033(2) 0.0306(18) -0.0060(16) -0.0016(15) 0.0056(16)
N6 0.041(2) 0.030(2) 0.0312(19) -0.0034(16) -0.0085(16) 0.0009(16)
C15 0.029(2) 0.032(2) 0.027(2) -0.0072(18) -0.0059(17) 0.0002(18)
O1 0.0339(17) 0.0245(16) 0.061(2) -0.0020(15) -0.0114(15) 0.0113(13)
C12 0.026(2) 0.039(3) 0.027(2) -0.0024(19) -0.0009(17) -0.0019(18)
N5 0.038(2) 0.036(2) 0.0338(19) -0.0042(16) -0.0125(16) 0.0014(17)
C25 0.028(2) 0.032(2) 0.029(2) 0.0024(18) -0.0020(17) -0.0008(18)
C14 0.057(3) 0.029(2) 0.035(2) -0.003(2) -0.014(2) 0.003(2)
N4 0.041(2) 0.031(2) 0.0283(18) 0.0028(16) -0.0074(16) -0.0019(16)
C16 0.036(2) 0.031(2) 0.031(2) -0.0033(19) -0.0068(18) 0.0072(19)
C1 0.040(2) 0.022(2) 0.0228(19) -0.0037(16) -0.0054(17) 0.0054(18)
C26 0.043(3) 0.023(2) 0.038(2) -0.0056(18) -0.008(2) 0.0050(19)
C17 0.031(2) 0.032(2) 0.036(2) -0.0048(18) -0.0020(18) 0.0029(18)
C24 0.040(2) 0.034(2) 0.029(2) -0.0033(19) -0.0024(19) -0.002(2)
C10 0.030(2) 0.034(2) 0.029(2) -0.0006(18) -0.0040(17) 0.0037(18)
C2 0.030(2) 0.024(2) 0.0261(19) 0.0001(16) 0.0007(16) 0.0067(17)
C13 0.051(3) 0.031(2) 0.032(2) -0.004(2) -0.011(2) 0.007(2)
C19 0.044(3) 0.036(3) 0.032(2) 0.000(2) -0.003(2) -0.005(2)
C7 0.024(2) 0.032(2) 0.040(2) -0.0018(19) 0.0032(18) 0.0087(18)
C11 0.032(2) 0.032(2) 0.026(2) -0.0042(18) -0.0023(17) -0.0014(18)
C20 0.040(2) 0.035(3) 0.0228(19) -0.0040(18) 0.0019(17) -0.0018(19)
N2 0.073(3) 0.036(2) 0.057(3) 0.001(2) 0.010(2) -0.005(2)
C21 0.056(3) 0.040(3) 0.035(3) -0.001(2) -0.008(2) 0.001(2)
C22 0.078(4) 0.039(3) 0.049(3) 0.007(3) -0.003(3) -0.003(3)
C18 0.062(3) 0.035(3) 0.042(3) -0.005(2) 0.000(2) -0.009(2)
O2 0.058(2) 0.0269(17) 0.0460(18) 0.0029(14) 0.0167(16) 0.0035(15)
C3 0.025(2) 0.026(2) 0.030(2) 0.0046(17) -0.0019(16) 0.0025(16)
C23 0.038(3) 0.029(2) 0.036(2) -0.0040(19) 0.001(2) -0.0004(19)
C27 0.046(3) 0.035(3) 0.032(2) -0.007(2) -0.013(2) 0.007(2)
N3 0.0319(18) 0.031(2) 0.0310(18) 0.0026(15) -0.0001(15) 0.0016(16)
C4 0.025(2) 0.030(2) 0.027(2) 0.0014(17) 0.0014(16) 0.0068(17)
C5 0.036(2) 0.0209(19) 0.031(2) 0.0059(16) 0.0049(18) 0.0095(17)
C6 0.030(2) 0.033(2) 0.030(2) 0.0050(18) 0.0036(18) 0.0040(18)
C9 0.033(2) 0.041(3) 0.061(3) 0.011(2) 0.007(2) -0.002(2)
C8 0.027(2) 0.029(2) 0.028(2) 0.0021(17) -0.0040(17) 0.0116(18)
O4 0.0355(17) 0.0339(18) 0.061(2) 0.0141(15) 0.0154(16) 0.0163(14)
O3 0.0270(17) 0.041(2) 0.127(3) 0.032(2) 0.022(2) 0.0116(15)

loop_
_atom_type_symbol
_atom_type_description
_atom_type_scat_dispersion_real
_atom_type_scat_dispersion_imag
_atom_type_scat_source
C C 0.0033 0.0016 'International Tables Vol C Tables 4.2.6.8 and 6.1.1.4'
H H 0.0000 0.0000 'International Tables Vol C Tables 4.2.6.8 and 6.1.1.4'
N N 0.0061 0.0033 'International Tables Vol C Tables 4.2.6.8 and 6.1.1.4'
O O 0.0106 0.0060 'International Tables Vol C Tables 4.2.6.8 and 6.1.1.4'
Cd Cd -0.8075 1.2024 'International Tables Vol C Tables 4.2.6.8 and 6.1.1.4'

loop_
_geom_angle_atom_site_label_1
_geom_angle_atom_site_label_2
_geom_angle_atom_site_label_3
_geom_angle
_geom_angle_site_symmetry_1
_geom_angle_site_symmetry_3
_geom_angle_publ_flag
O1 Cd1 O2 126.96(12) . 7 ?
O1 Cd1 N1 90.77(12) . . ?
O2 Cd1 N1 87.00(12) 7 . ?
O1 Cd1 N3 85.84(12) . 8_455 ?
O2 Cd1 N3 88.16(12) 7 8_455 ?
N1 Cd1 N3 170.74(11) . 8_455 ?
O1 Cd1 O3 148.87(12) . 3_455 ?
O2 Cd1 O3 84.11(11) 7 3_455 ?
N1 Cd1 O3 88.77(13) . 3_455 ?
N3 Cd1 O3 98.58(13) 8_455 3_455 ?
O1 Cd1 O4 95.54(11) . 3_455 ?
O2 Cd1 O4 136.74(11) 7 3_455 ?
N1 Cd1 O4 101.73(12) . 3_455 ?
N3 Cd1 O4 87.19(12) 8_455 3_455 ?
O3 Cd1 O4 54.26(11) 3_455 3_455 ?
O1 Cd1 C8 122.43(12) . 3_455 ?
O2 Cd1 C8 110.46(12) 7 3_455 ?
N1 Cd1 C8 96.48(12) . 3_455 ?
N3 Cd1 C8 92.60(12) 8_455 3_455 ?
O3 Cd1 C8 27.17(12) 3_455 3_455 ?
O4 Cd1 C8 27.11(11) 3_455 3_455 ?
C13 N1 C17 117.6(4) . . ?
C13 N1 Cd1 118.7(3) . . ?
C17 N1 Cd1 123.8(3) . . ?
C10 N6 C11 115.3(4) . . ?
C14 C15 C16 119.0(4) . . ?
C14 C15 C10 119.2(4) . . ?
C16 C15 C10 121.7(4) . . ?
C1 O1 Cd1 119.1(3) . . ?
N5 C12 N4 125.6(4) . . ?
N5 C12 C25 116.8(4) . . ?
N4 C12 C25 117.7(4) . . ?
C12 N5 C10 113.5(4) . . ?
C24 C25 C26 118.3(4) . . ?
C24 C25 C12 120.8(4) . . ?
C26 C25 C12 120.9(4) . . ?
C13 C14 C15 118.4(4) . . ?
C12 N4 C11 115.4(4) . . ?
C17 C16 C15 118.4(4) . . ?
O2 C1 O1 125.9(4) . . ?
O2 C1 C2 118.6(4) . . ?
O1 C1 C2 115.5(4) . . ?
C27 C26 C25 118.7(4) . . ?
N1 C17 C16 123.1(4) . . ?
C23 C24 C25 119.1(4) . . ?
N6 C10 N5 126.0(4) . . ?
N6 C10 C15 117.1(4) . . ?
N5 C10 C15 116.9(4) . . ?
C7 C2 C3 119.0(4) . . ?
C7 C2 C1 120.0(4) . . ?
C3 C2 C1 121.0(4) . . ?
N1 C13 C14 123.5(4) . . ?
C18 C19 C20 118.8(4) . . ?
C2 C7 C6 121.9(4) . . ?
N6 C11 N4 124.3(4) . . ?
N6 C11 C20 117.8(4) . . ?
N4 C11 C20 117.9(4) . . ?
C19 C20 C21 117.4(4) . . ?
C19 C20 C11 121.9(4) . . ?
C21 C20 C11 120.7(4) . . ?
C22 N2 C18 116.9(5) . . ?
C22 C21 C20 119.2(5) . . ?
N2 C22 C21 123.4(5) . . ?
N2 C18 C19 124.2(5) . . ?
C1 O2 Cd1 151.9(3) . 7 ?
C4 C3 C2 119.9(4) . . ?
N3 C23 C24 122.9(4) . . ?
N3 C27 C26 123.4(4) . . ?
C23 N3 C27 117.6(4) . . ?
C23 N3 Cd1 121.7(3) . 8_556 ?
C27 N3 Cd1 120.1(3) . 8_556 ?
C3 C4 C5 120.3(4) . . ?
C3 C4 C8 121.0(4) . . ?
C5 C4 C8 118.6(4) . . ?
C4 C5 C6 120.4(4) . . ?
C7 C6 C5 118.5(4) . . ?
C7 C6 C9 120.6(4) . . ?
C5 C6 C9 120.8(4) . . ?
O4 C8 O3 122.1(4) . . ?
O4 C8 C4 119.5(4) . . ?
O3 C8 C4 118.4(4) . . ?
O4 C8 Cd1 61.8(2) . 3_545 ?
O3 C8 Cd1 60.3(2) . 3_545 ?
C4 C8 Cd1 176.0(3) . 3_545 ?
C8 O4 Cd1 91.1(2) . 3_545 ?
C8 O3 Cd1 92.5(3) . 3_545 ?

loop_
_geom_bond_atom_site_label_1
_geom_bond_atom_site_label_2
_geom_bond_distance
_geom_bond_site_symmetry_2
_geom_bond_publ_flag
Cd1 O1 2.236(3) . ?
Cd1 O2 2.291(3) 7 ?
Cd1 N1 2.326(3) . ?
Cd1 N3 2.352(3) 8_455 ?
Cd1 O3 2.367(3) 3_455 ?
Cd1 O4 2.399(3) 3_455 ?
Cd1 C8 2.722(4) 3_455 ?
N1 C13 1.324(6) . ?
N1 C17 1.341(5) . ?
N6 C10 1.326(5) . ?
N6 C11 1.340(5) . ?
C15 C14 1.379(6) . ?
C15 C16 1.382(6) . ?
C15 C10 1.492(5) . ?
O1 C1 1.259(5) . ?
C12 N5 1.341(5) . ?
C12 N4 1.337(6) . ?
C12 C25 1.483(6) . ?
N5 C10 1.351(5) . ?
C25 C24 1.383(6) . ?
C25 C26 1.393(5) . ?
C14 C13 1.378(6) . ?
N4 C11 1.341(5) . ?
C16 C17 1.374(6) . ?
C1 O2 1.245(5) . ?
C1 C2 1.516(5) . ?
C26 C27 1.371(6) . ?
C24 C23 1.384(6) . ?
C2 C7 1.388(6) . ?
C2 C3 1.400(5) . ?
C19 C18 1.369(7) . ?
C19 C20 1.389(6) . ?
C7 C6 1.387(6) . ?
C11 C20 1.468(6) . ?
C20 C21 1.395(6) . ?
N2 C22 1.330(7) . ?
N2 C18 1.337(6) . ?
C21 C22 1.375(7) . ?
O2 Cd1 2.291(3) 7 ?
C3 C4 1.385(5) . ?
C23 N3 1.330(5) . ?
C27 N3 1.343(5) . ?
N3 Cd1 2.352(3) 8_556 ?
C4 C5 1.394(6) . ?
C4 C8 1.516(5) . ?
C5 C6 1.396(6) . ?
C6 C9 1.510(6) . ?
C8 O4 1.240(5) . ?
C8 O3 1.244(5) . ?
C8 Cd1 2.722(4) 3_545 ?
O4 Cd1 2.399(3) 3_545 ?
O3 Cd1 2.367(3) 3_545 ?

loop_
_platon_squeeze_void_nr
_platon_squeeze_void_average_x
_platon_squeeze_void_average_y
_platon_squeeze_void_average_z
_platon_squeeze_void_volume
_platon_squeeze_void_count_electrons
_platon_squeeze_void_content
1 0.500 0.110 0.250 142 12 ' '
2 0.000 0.390 0.750 142 12 ' '
3 0.000 0.610 0.250 142 12 ' '
4 0.500 0.890 0.750 142 12 ' '
